data_2206372
loop_
_publ_author_name
'Vadivelu Manivannan'
'Nagarajan Vembu'
'Maruthai Nallu'
'Kandasamy Sivakumar'
'Frank R. Fronczek'

_publ_section_title
;
 4-Bromophenyl 4-toluenesulfonate: supramolecular aggregation through
 weak C---H&#x00B7;&#x00B7;&#x00B7;O and
 C---H&#x00B7;&#x00B7;&#x00B7;\p interactions
;
_journal_coeditor_code CF6440
_journal_issue 8
_journal_name_full 'Acta Crystallographica Section E'
_journal_page_first o2736
_journal_page_last o2738
_journal_paper_doi 10.1107/S1600536805023810
_journal_volume 61
_journal_year 2005
_chemical_formula_iupac 'C13 H11 Br O3 S'
_chemical_formula_moiety 'C13 H11 Br O3 S'
_chemical_formula_sum 'C13 H11 Br O3 S'
_chemical_formula_weight 327.19
_chemical_melting_point 366.5(5)
_chemical_name_common 'p-bromophenyl p-toluenesulfonate'
_chemical_name_systematic
;
4-bromophenyl 4-toluenesulfonate
;
_space_group_IT_number 33
_symmetry_cell_setting orthorhombic
_symmetry_space_group_name_Hall 'P 2c -2n'
_symmetry_space_group_name_H-M 'P n a 21'
_atom_sites_solution_hydrogens geom
_atom_sites_solution_primary direct
_atom_sites_solution_secondary difmap
_audit_creation_method SHELXL-97
_cell_angle_alpha 90
_cell_angle_beta 90
_cell_angle_gamma 90
_cell_formula_units_Z 4
_cell_length_a 5.9422(2)
_cell_length_b 28.3304(10)
_cell_length_c 7.9071(3)
_cell_measurement_reflns_used 1207
_cell_measurement_temperature 120
_cell_measurement_theta_max 25.0
_cell_measurement_theta_min 2.5
_cell_volume 1331.12(8)
_computing_cell_refinement 'DENZO and SCALEPACK (Otwinowski & Minor, 1997)'
_computing_data_collection 'COLLECT (Nonius, 1997)'
_computing_data_reduction 'DENZO and SCALEPACK'
_computing_molecular_graphics 'PLATON (Spek, 2003) and SHELXTL (Sheldrick, 1998)'
_computing_publication_material SHELXL97
_computing_structure_refinement 'SHELXL97 (Sheldrick, 1997)'
_computing_structure_solution 'SHELXS97 (Sheldrick, 1997)'
_diffrn_ambient_temperature 120
_diffrn_measured_fraction_theta_full 0.991
_diffrn_measured_fraction_theta_max 0.991
_diffrn_measurement_device_type 'KappaCCD diffractometer (with an Oxford Cryosystems Cryostream cooler)'
_diffrn_measurement_method '\w scans with \k offsets'
_diffrn_radiation_monochromator graphite
_diffrn_radiation_source 'fine-focus sealed tube'
_diffrn_radiation_type MoK\a
_diffrn_radiation_wavelength 0.71073
_diffrn_reflns_av_R_equivalents 0.0302
_diffrn_reflns_av_sigmaI/netI 0.0397
_diffrn_reflns_limit_h_max 7
_diffrn_reflns_limit_h_min -7
_diffrn_reflns_limit_k_max 33
_diffrn_reflns_limit_k_min -33
_diffrn_reflns_limit_l_max 9
_diffrn_reflns_limit_l_min -9
_diffrn_reflns_number 4173
_diffrn_reflns_theta_full 25.03
_diffrn_reflns_theta_max 25.03
_diffrn_reflns_theta_min 2.88
_diffrn_standards_number 0
_exptl_absorpt_coefficient_mu 3.241
_exptl_absorpt_correction_T_max 0.738
_exptl_absorpt_correction_T_min 0.543
_exptl_absorpt_correction_type multi-scan
_exptl_absorpt_process_details '(SCALEPACK; Otwinowski & Minor, 1997)'
_exptl_crystal_colour colorless
_exptl_crystal_density_diffrn 1.633
_exptl_crystal_density_method 'not measured'
_exptl_crystal_description prism
_exptl_crystal_F_000 656
_exptl_crystal_size_max 0.27
_exptl_crystal_size_mid 0.22
_exptl_crystal_size_min 0.10
_refine_diff_density_max 0.391
_refine_diff_density_min -0.507
_refine_ls_extinction_method none
_refine_ls_goodness_of_fit_ref 1.044
_refine_ls_hydrogen_treatment constr
_refine_ls_matrix_type full
_refine_ls_number_parameters 164
_refine_ls_number_reflns 1253
_refine_ls_number_restraints 1
_refine_ls_restrained_S_all 1.044
_refine_ls_R_factor_all 0.0366
_refine_ls_R_factor_gt 0.0348
_refine_ls_shift/su_max 0.013
_refine_ls_shift/su_mean 0.000
_refine_ls_structure_factor_coef Fsqd
_refine_ls_weighting_details 'calc w = 1/[\s^2^(Fo^2^)+(0.054P)^2^+1.694P] where P = (Fo^2^+2Fc^2^)/3'
_refine_ls_weighting_scheme calc
_refine_ls_wR_factor_gt 0.0926
_refine_ls_wR_factor_ref 0.0944
_reflns_number_gt 1199
_reflns_number_total 1253
_reflns_threshold_expression I>2\s(I)
_cod_data_source_file cf6440.cif
_cod_data_source_block I
_cod_depositor_comments
;
The following automatic conversions were performed:

'_chemical_melting_point' value '366-367' was changed to '366.5(5)' -
the average value was taken and precision was estimated.

Automatic conversion script
Id: cif_fix_values 1646 2011-03-28 12:23:43Z adriana 

The following automatic conversions were performed:

'_chemical_melting_point' value '366-367' was changed to '366.5(5)' -
the average value was taken and precision was estimated.

Automatic conversion script
Id: cif_fix_values 1715 2011-07-08 13:25:40Z adriana 
;
_cod_database_code 2206372
_cod_database_fobs_code 2206372

loop_
_symmetry_equiv_pos_as_xyz
'x, y, z'
'-x, -y, z+1/2'
'-x+1/2, y+1/2, z+1/2'
'x+1/2, -y+1/2, z'

loop_
_atom_site_label
_atom_site_fract_x
_atom_site_fract_y
_atom_site_fract_z
_atom_site_U_iso_or_equiv
_atom_site_adp_type
_atom_site_calc_flag
_atom_site_refinement_flags
_atom_site_occupancy
_atom_site_type_symbol
Br1 0.63287(11) 0.579171(18) 0.01200(13) 0.0466(2) Uani d . 1 Br
S1 0.9586(2) 0.33849(5) -0.02358(15) 0.0257(3) Uani d . 1 S
O1 1.1598(5) 0.36276(12) 0.0210(7) 0.0337(8) Uani d . 1 O
O2 0.9668(8) 0.29766(14) -0.1271(6) 0.0386(10) Uani d . 1 O
O3 0.8020(6) 0.37387(13) -0.1287(5) 0.0276(8) Uani d . 1 O
C1 0.8031(9) 0.32696(18) 0.1595(7) 0.0225(11) Uani d . 1 C
C2 0.5995(9) 0.3028(2) 0.1475(8) 0.0253(11) Uani d . 1 C
H2 0.5440 0.2932 0.0430 0.030 Uiso calc R 1 H
C3 0.4815(9) 0.29331(19) 0.2952(8) 0.0256(11) Uani d . 1 C
H3 0.3452 0.2773 0.2887 0.031 Uiso calc R 1 H
C4 0.5619(9) 0.30718(19) 0.4525(7) 0.0239(11) Uani d . 1 C
C5 0.7673(9) 0.33101(18) 0.4610(7) 0.0266(12) Uani d . 1 C
H5 0.8237 0.3401 0.5658 0.032 Uiso calc R 1 H
C6 0.8882(9) 0.34137(19) 0.3163(7) 0.0244(12) Uani d . 1 C
H6 1.0238 0.3576 0.3230 0.029 Uiso calc R 1 H
C7 0.4312(11) 0.2969(2) 0.6102(8) 0.0353(14) Uani d . 1 C
H7A 0.4575 0.2649 0.6444 0.053 Uiso calc R 1 H
H7B 0.2736 0.3014 0.5887 0.053 Uiso calc R 1 H
H7C 0.4787 0.3180 0.6985 0.053 Uiso calc R 1 H
C8 0.7749(10) 0.42104(17) -0.0792(7) 0.0260(12) Uani d . 1 C
C9 0.5850(9) 0.43371(19) 0.0085(10) 0.0316(12) Uani d . 1 C
H9 0.4847 0.4109 0.0468 0.038 Uiso calc R 1 H
C10 0.5458(9) 0.4810(2) 0.0386(9) 0.0355(13) Uani d . 1 C
H10 0.4149 0.4904 0.0937 0.043 Uiso calc R 1 H
C11 0.6999(10) 0.51423(18) -0.0129(8) 0.0308(12) Uani d . 1 C
C12 0.8953(10) 0.5009(2) -0.0957(9) 0.0373(16) Uani d . 1 C
H12 0.9999 0.5236 -0.1285 0.045 Uiso calc R 1 H
C13 0.9334(10) 0.4540(2) -0.1288(9) 0.0343(13) Uani d . 1 C
H13 1.0641 0.4445 -0.1839 0.041 Uiso calc R 1 H

loop_
_atom_site_aniso_label
_atom_site_aniso_U_11
_atom_site_aniso_U_22
_atom_site_aniso_U_33
_atom_site_aniso_U_12
_atom_site_aniso_U_13
_atom_site_aniso_U_23
Br1 0.0542(4) 0.0291(3) 0.0566(4) 0.0073(2) 0.0078(4) 0.0054(3)
S1 0.0259(6) 0.0288(6) 0.0222(7) 0.0015(5) 0.0050(6) 0.0015(5)
O1 0.0219(16) 0.042(2) 0.037(2) -0.0068(14) 0.005(2) 0.006(2)
O2 0.054(3) 0.036(2) 0.026(2) 0.0058(19) 0.012(2) -0.0055(19)
O3 0.035(2) 0.0296(19) 0.0183(17) 0.0006(17) -0.0050(17) 0.0005(17)
C1 0.022(2) 0.026(3) 0.020(3) -0.002(2) 0.003(2) -0.002(2)
C2 0.024(3) 0.028(3) 0.025(2) -0.001(2) -0.002(2) 0.004(2)
C3 0.020(3) 0.025(3) 0.032(3) -0.004(2) -0.001(2) 0.000(2)
C4 0.025(2) 0.026(3) 0.021(3) 0.003(2) 0.003(2) 0.005(2)
C5 0.031(3) 0.030(3) 0.020(3) 0.002(2) -0.005(2) -0.005(2)
C6 0.021(2) 0.027(3) 0.026(3) -0.001(2) -0.001(2) -0.002(2)
C7 0.035(3) 0.040(3) 0.031(3) 0.003(3) 0.013(3) 0.005(3)
C8 0.027(3) 0.028(3) 0.023(3) 0.000(2) -0.002(2) 0.009(2)
C9 0.027(3) 0.035(3) 0.032(3) -0.007(2) 0.004(3) 0.006(4)
C10 0.026(3) 0.040(3) 0.040(4) 0.003(2) 0.010(3) 0.004(3)
C11 0.034(3) 0.030(3) 0.028(3) 0.000(2) 0.003(3) 0.002(3)
C12 0.028(3) 0.035(3) 0.049(4) -0.008(2) 0.008(3) 0.014(3)
C13 0.027(3) 0.040(3) 0.035(3) 0.004(3) 0.008(3) 0.007(3)

loop_
_atom_type_symbol
_atom_type_description
_atom_type_scat_dispersion_real
_atom_type_scat_dispersion_imag
_atom_type_scat_source
C C 0.0033 0.0016 'International Tables Vol C Tables 4.2.6.8 and 6.1.1.4'
H H 0.0000 0.0000 'International Tables Vol C Tables 4.2.6.8 and 6.1.1.4'
O O 0.0106 0.0060 'International Tables Vol C Tables 4.2.6.8 and 6.1.1.4'
S S 0.1246 0.1234 'International Tables Vol C Tables 4.2.6.8 and 6.1.1.4'
Br Br -0.2901 2.4595 'International Tables Vol C Tables 4.2.6.8 and 6.1.1.4'

loop_
_geom_angle_atom_site_label_1
_geom_angle_atom_site_label_2
_geom_angle_atom_site_label_3
_geom_angle
_geom_angle_publ_flag
O2 S1 O1 120.5(3) y
O2 S1 O3 103.4(2) y
O1 S1 O3 108.3(2) y
O2 S1 C1 110.1(3) y
O1 S1 C1 109.2(3) y
O3 S1 C1 103.9(2) y
C8 O3 S1 121.3(3) y
C2 C1 C6 121.1(5) ?
C2 C1 S1 119.6(4) ?
C6 C1 S1 119.2(4) ?
C3 C2 C1 118.4(5) ?
C3 C2 H2 120.8 ?
C1 C2 H2 120.8 ?
C2 C3 C4 121.7(5) ?
C2 C3 H3 119.2 ?
C4 C3 H3 119.2 ?
C3 C4 C5 118.7(5) ?
C3 C4 C7 120.8(5) ?
C5 C4 C7 120.5(5) ?
C6 C5 C4 121.1(5) ?
C6 C5 H5 119.4 ?
C4 C5 H5 119.4 ?
C5 C6 C1 118.9(4) ?
C5 C6 H6 120.5 ?
C1 C6 H6 120.5 ?
C4 C7 H7A 109.5 ?
C4 C7 H7B 109.5 ?
H7A C7 H7B 109.5 ?
C4 C7 H7C 109.5 ?
H7A C7 H7C 109.5 ?
H7B C7 H7C 109.5 ?
C9 C8 C13 121.8(5) ?
C9 C8 O3 119.0(5) ?
C13 C8 O3 119.1(5) ?
C8 C9 C10 118.7(5) ?
C8 C9 H9 120.7 ?
C10 C9 H9 120.7 ?
C11 C10 C9 120.1(5) ?
C11 C10 H10 120.0 ?
C9 C10 H10 120.0 ?
C10 C11 C12 120.8(5) ?
C10 C11 Br1 119.7(4) ?
C12 C11 Br1 119.3(4) ?
C13 C12 C11 119.4(5) ?
C13 C12 H12 120.3 ?
C11 C12 H12 120.3 ?
C12 C13 C8 119.1(6) ?
C12 C13 H13 120.4 ?
C8 C13 H13 120.4 ?

loop_
_geom_bond_atom_site_label_1
_geom_bond_atom_site_label_2
_geom_bond_distance
_geom_bond_publ_flag
Br1 C11 1.893(5) y
S1 O2 1.418(4) y
S1 O1 1.423(4) y
S1 O3 1.600(4) y
S1 C1 1.748(5) y
O3 C8 1.402(6) y
C1 C2 1.394(7) ?
C1 C6 1.400(8) ?
C2 C3 1.388(8) ?
C2 H2 0.930 ?
C3 C4 1.389(8) ?
C3 H3 0.930 ?
C4 C5 1.396(8) ?
C4 C7 1.497(8) ?
C5 C6 1.382(8) ?
C5 H5 0.930 ?
C6 H6 0.930 ?
C7 H7A 0.960 ?
C7 H7B 0.960 ?
C7 H7C 0.960 ?
C8 C9 1.372(9) ?
C8 C13 1.383(8) ?
C9 C10 1.380(8) ?
C9 H9 0.930 ?
C10 C11 1.375(8) ?
C10 H10 0.930 ?
C11 C12 1.385(8) ?
C12 C13 1.374(9) ?
C12 H12 0.930 ?
C13 H13 0.930 ?

loop_
_geom_hbond_atom_site_label_D
_geom_hbond_atom_site_label_H
_geom_hbond_atom_site_label_A
_geom_hbond_site_symmetry_A
_geom_hbond_distance_DH
_geom_hbond_distance_HA
_geom_hbond_distance_DA
_geom_hbond_angle_DHA
_geom_hbond_publ_flag
C2 H2 O2 . 0.93 2.85 3.082(7) 95 y
C6 H6 O1 . 0.93 2.53 2.903(8) 105 y
C13 H13 O1 . 0.93 2.88 3.145(7) 98 y
C2 H2 O2 4_455 0.93 2.94 3.664(7) 136 y
C5 H5 O2 1_556 0.93 2.84 3.593(7) 139 y
C7 H7C O3 1_556 0.96 2.84 3.724(8) 154 y
C5 H5 O3 1_556 0.93 2.60 3.470(6) 156 y
C7 H7A O2 4_456 0.96 2.53 3.398(8) 150 y
C7 H7B O2 1_456 0.96 2.90 3.454(7) 118 y
C9 H9 O1 1_455 0.93 2.37 3.230(6) 153 y
C3 H3 Cg1 4_455 0.93 2.84 3.595 139 y
C10 H10 Cg2 2_555 0.93 3.23 3.980 139 y

loop_
_geom_torsion_atom_site_label_1
_geom_torsion_atom_site_label_2
_geom_torsion_atom_site_label_3
_geom_torsion_atom_site_label_4
_geom_torsion
_geom_torsion_publ_flag
O2 S1 O3 C8 -171.7(4) y
O1 S1 O3 C8 -42.7(5) y
C1 S1 O3 C8 73.3(4) y
O2 S1 C1 C2 -44.7(5) ?
O1 S1 C1 C2 -179.1(4) ?
O3 S1 C1 C2 65.5(5) ?
O2 S1 C1 C6 134.0(5) ?
O1 S1 C1 C6 -0.5(5) ?
O3 S1 C1 C6 -115.9(5) ?
C6 C1 C2 C3 0.2(8) ?
S1 C1 C2 C3 178.8(4) ?
C1 C2 C3 C4 -0.2(8) ?
C2 C3 C4 C5 -0.3(8) ?
C2 C3 C4 C7 179.6(6) ?
C3 C4 C5 C6 0.9(8) ?
C7 C4 C5 C6 -179.0(5) ?
C4 C5 C6 C1 -0.9(8) ?
C2 C1 C6 C5 0.3(8) ?
S1 C1 C6 C5 -178.3(4) ?
S1 O3 C8 C9 -99.9(6) ?
S1 O3 C8 C13 84.0(6) ?
C13 C8 C9 C10 3.9(10) ?
O3 C8 C9 C10 -172.1(5) ?
C8 C9 C10 C11 -2.6(10) ?
C9 C10 C11 C12 0.2(10) ?
C9 C10 C11 Br1 174.7(5) ?
C10 C11 C12 C13 1.0(10) ?
Br1 C11 C12 C13 -173.5(5) ?
C11 C12 C13 C8 0.2(10) ?
C9 C8 C13 C12 -2.7(10) ?
O3 C8 C13 C12 173.3(6) ?

loop_
_cod_related_entry_id
_cod_related_entry_database
_cod_related_entry_code
1 ChemSpider 202246
